data_4320366
loop_
_publ_author_name
'Seiji Yokota'
'Yoshimitsu Tachi'
'Nagatoshi Nishiwaki'
'Masahiro Ariga'
'Shinobu Itoh'

_publ_section_title
;
 A New \b-Diketiminate Ligand Carrying a Functional Group on the Carbon
 Framework. Synthesis and Characterization of a Linear Polymeric Copper(I)
 Complex
;
_journal_name_full 'Inorganic Chemistry'
_journal_page_first 5316
_journal_page_last 5317
_journal_paper_doi 10.1021/ic0155535
_journal_volume 40
_journal_year 2001
_chemical_formula_moiety 'C21 H24 Cu N3 O2 '
_chemical_formula_sum 'C21 H24 Cu N3 O2'
_chemical_formula_weight 413.99
_space_group_IT_number 14
_symmetry_cell_setting monoclinic
_symmetry_Int_Tables_number 14
_symmetry_space_group_name_Hall '-P 2yab'
_symmetry_space_group_name_H-M 'P 1 21/a 1'
_cell_angle_alpha 90
_cell_angle_beta 100.0625(7)
_cell_angle_gamma 90
_cell_formula_units_Z 4
_cell_length_a 7.2949(2)
_cell_length_b 15.7167(5)
_cell_length_c 16.6267(4)
_cell_measurement_reflns_used 22683
_cell_measurement_temperature 123.1
_cell_measurement_theta_max 27.5
_cell_measurement_theta_min 1.8
_cell_volume 1876.96(9)
_computing_cell_refinement PROCESS-AUTO
_computing_data_collection PROCESS-AUTO
_computing_data_reduction CrystalStructure
_computing_publication_material 'CrystalStructure Ver. 2.00'
_computing_structure_refinement CRYSTALS
_computing_structure_solution SIR92
_diffrn_detector_area_resol_mean 10.00
_diffrn_measured_fraction_theta_full 0.9953
_diffrn_measured_fraction_theta_max 0.9953
_diffrn_measurement_device_type 'Rigaku RAXIS-RAPID'
_diffrn_measurement_method \w
_diffrn_radiation_type 'Mo K\a'
_diffrn_radiation_wavelength 0.7107
_diffrn_reflns_av_R_equivalents 0.028
_diffrn_reflns_limit_h_max 9
_diffrn_reflns_limit_h_min -9
_diffrn_reflns_limit_k_max 20
_diffrn_reflns_limit_k_min -20
_diffrn_reflns_limit_l_max 21
_diffrn_reflns_limit_l_min -21
_diffrn_reflns_number 8459
_diffrn_reflns_theta_full 27.48
_diffrn_reflns_theta_max 27.48
_exptl_absorpt_coefficient_mu 1.185
_exptl_absorpt_correction_T_max 0.701
_exptl_absorpt_correction_T_min 0.699
_exptl_absorpt_correction_type sphere
_exptl_absorpt_process_details International_Tables
_exptl_crystal_colour purple
_exptl_crystal_density_diffrn 1.465
_exptl_crystal_density_method 'not measured'
_exptl_crystal_description block
_exptl_crystal_size_max 0.30
_exptl_crystal_size_mid 0.30
_exptl_crystal_size_min 0.30
_refine_diff_density_max 0.59
_refine_diff_density_min -0.31
_refine_ls_extinction_method none
_refine_ls_goodness_of_fit_ref 0.862
_refine_ls_hydrogen_treatment refall
_refine_ls_number_parameters 268
_refine_ls_number_reflns 3367
_refine_ls_R_factor_gt 0.0310
_refine_ls_shift/su_max 0.0000
_refine_ls_structure_factor_coef F
_refine_ls_weighting_details 'w = 1/[0.002Fo^2^ + 1.000\s^2^(Fo)]'
_refine_ls_weighting_scheme calc
_refine_ls_wR_factor_ref 0.0460
_reflns_number_gt 3367
_reflns_number_total 4448
_reflns_threshold_expression F^2^>2.0\s(F^2^)
_cod_data_source_file ic0155535_s2_2.cif
_cod_data_source_block '_[Cu(2-)]n(3)'
_cod_original_cell_volume 1876.96(8)
_cod_original_formula_sum 'C21 H24 Cu N3 O2 '
_cod_database_code 4320366

loop_
_symmetry_equiv_pos_as_xyz
x,y,z
-x,-y,-z
-x+1/2,y+1/2,-z
x+1/2,-y+1/2,z

loop_
_atom_site_label
_atom_site_type_symbol
_atom_site_fract_x
_atom_site_fract_y
_atom_site_fract_z
_atom_site_U_iso_or_equiv
_atom_site_adp_type
_atom_site_occupancy
_atom_site_symmetry_multiplicity
_atom_site_calc_flag
_atom_site_refinement_flags
_atom_site_disorder_assembly
_atom_site_disorder_group
Cu1 Cu -0.10241(3) -0.00847(2) 0.26568(1) 0.01645(7) Uani 1.00 1 d . . .
O1 O 0.6404(2) -0.0252(1) 0.28683(9) 0.0185(4) Uani 1.00 1 d . . .
O2 O 0.5578(2) 0.0557(1) 0.18018(9) 0.0225(4) Uani 1.00 1 d . . .
N1 N 0.1294(2) -0.0515(1) 0.3351(1) 0.0149(4) Uani 1.00 1 d . . .
N2 N 0.0169(2) 0.0445(1) 0.1790(1) 0.0144(4) Uani 1.00 1 d . . .
N3 N 0.5130(2) 0.0140(1) 0.2368(1) 0.0143(4) Uani 1.00 1 d . . .
C1 C 0.3280(3) 0.0075(1) 0.2470(1) 0.0141(4) Uani 1.00 1 d . . .
C2 C 0.2926(3) -0.0388(1) 0.3168(1) 0.0144(4) Uani 1.00 1 d . . .
C3 C 0.1953(3) 0.0453(1) 0.1832(1) 0.0140(4) Uani 1.00 1 d . . .
C4 C 0.1304(2) -0.0999(1) 0.4085(1) 0.0149(4) Uani 1.00 1 d . . .
C5 C 0.0574(3) -0.1824(1) 0.4019(1) 0.0175(5) Uani 1.00 1 d . . .
C6 C 0.0690(3) -0.2308(1) 0.4726(1) 0.0206(5) Uani 1.00 1 d . . .
C7 C 0.1499(3) -0.1998(1) 0.5486(1) 0.0202(5) Uani 1.00 1 d . . .
C8 C 0.2125(3) -0.1160(1) 0.5536(1) 0.0187(5) Uani 1.00 1 d . . .
C9 C 0.2039(3) -0.0642(1) 0.4846(1) 0.0157(4) Uani 1.00 1 d . . .
C10 C -0.0314(3) -0.2173(1) 0.3197(1) 0.0261(5) Uani 1.00 1 d . . .
C11 C 0.1709(3) -0.2560(2) 0.6236(1) 0.0283(6) Uani 1.00 1 d . . .
C12 C 0.2611(3) 0.0282(1) 0.4927(1) 0.0203(5) Uani 1.00 1 d . . .
C13 C -0.0858(2) 0.0837(1) 0.1063(1) 0.0136(4) Uani 1.00 1 d . . .
C14 C -0.0742(3) 0.1718(1) 0.0950(1) 0.0152(4) Uani 1.00 1 d . . .
C15 C -0.1713(3) 0.2062(1) 0.0227(1) 0.0182(5) Uani 1.00 1 d . . .
C16 C -0.2798(3) 0.1569(1) -0.0363(1) 0.0176(5) Uani 1.00 1 d . . .
C17 C -0.2927(3) 0.0699(1) -0.0213(1) 0.0163(5) Uani 1.00 1 d . . .
C18 C -0.1956(3) 0.0321(1) 0.0492(1) 0.0144(4) Uani 1.00 1 d . . .
C19 C 0.0335(3) 0.2282(1) 0.1598(1) 0.0214(5) Uani 1.00 1 d . . .
C20 C -0.3777(3) 0.1950(1) -0.1154(1) 0.0263(6) Uani 1.00 1 d . . .
C21 C -0.2055(3) -0.0625(1) 0.0614(1) 0.0198(5) Uani 1.00 1 d . . .
H1 H 0.3945(3) -0.0649(1) 0.3507(1) 0.017(1) Uiso 1.00 1 c . . .
H2 H 0.2339(3) 0.0748(1) 0.1444(1) 0.017(1) Uiso 1.00 1 c . . .
H3 H 0.0112(3) -0.2863(1) 0.4701(1) 0.025(1) Uiso 1.00 1 c . . .
H4 H 0.2670(3) -0.0971(1) 0.5942(1) 0.023(1) Uiso 1.00 1 c . . .
H5 H 0.0462(3) -0.2149(1) 0.2820(1) 0.031(1) Uiso 1.00 1 c . . .
H6 H -0.1353(3) -0.1826(1) 0.2955(1) 0.031(1) Uiso 1.00 1 c . . .
H7 H -0.0601(3) -0.2679(1) 0.3247(1) 0.031(1) Uiso 1.00 1 c . . .
H8 H 0.2764(3) -0.2946(2) 0.6279(1) 0.034(1) Uiso 1.00 1 c . . .
H9 H 0.0649(3) -0.2924(2) 0.6257(1) 0.034(1) Uiso 1.00 1 c . . .
H10 H 0.2007(3) -0.2235(2) 0.6720(1) 0.034(1) Uiso 1.00 1 c . . .
H11 H 0.3702(3) 0.0415(1) 0.4714(1) 0.024(1) Uiso 1.00 1 c . . .
H12 H 0.2844(3) 0.0457(1) 0.5441(1) 0.025(1) Uiso 1.00 1 c . . .
H13 H 0.1678(3) 0.0694(1) 0.4670(1) 0.024(1) Uiso 1.00 1 c . . .
H14 H -0.1727(3) 0.2651(1) 0.0152(1) 0.022(1) Uiso 1.00 1 c . . .
H15 H -0.3639(3) 0.0407(1) -0.0561(1) 0.019(1) Uiso 1.00 1 c . . .
H16 H 0.1636(3) 0.2185(1) 0.1693(1) 0.025(1) Uiso 1.00 1 c . . .
H17 H 0.0111(3) 0.2831(1) 0.1474(1) 0.025(1) Uiso 1.00 1 c . . .
H18 H -0.0026(3) 0.2197(1) 0.2131(1) 0.026(1) Uiso 1.00 1 c . . .
H19 H -0.3016(3) 0.2005(1) -0.1498(1) 0.031(1) Uiso 1.00 1 c . . .
H20 H -0.4140(3) 0.2477(1) -0.1105(1) 0.032(1) Uiso 1.00 1 c . . .
H21 H -0.4734(3) 0.1630(1) -0.1387(1) 0.031(1) Uiso 1.00 1 c . . .
H22 H -0.0910(3) -0.0923(1) 0.0580(1) 0.024(1) Uiso 1.00 1 c . . .
H23 H -0.2999(3) -0.0869(1) 0.0202(1) 0.024(1) Uiso 1.00 1 c . . .
H24 H -0.2317(3) -0.0801(1) 0.1111(1) 0.024(1) Uiso 1.00 1 c . . .

loop_
_atom_site_aniso_label
_atom_site_aniso_U_11
_atom_site_aniso_U_22
_atom_site_aniso_U_33
_atom_site_aniso_U_12
_atom_site_aniso_U_13
_atom_site_aniso_U_23
Cu1 0.0072(1) 0.0244(2) 0.0181(1) 0.00072(9) 0.0032(1) 0.0040(1)
O1 0.0059(6) 0.0297(8) 0.0199(7) 0.0026(6) 0.0021(5) 0.0067(6)
O2 0.0126(7) 0.0312(9) 0.0251(8) 0.0006(6) 0.0076(6) 0.0127(7)
N1 0.0107(7) 0.0187(8) 0.0154(7) 0.0004(6) 0.0028(6) 0.0040(6)
N2 0.0100(7) 0.0183(8) 0.0145(7) 0.0016(6) 0.0014(6) 0.0039(6)
N3 0.0093(8) 0.0190(8) 0.0149(8) 0.0005(6) 0.0026(6) -0.0005(6)
C1 0.0070(8) 0.0179(9) 0.0176(9) -0.0003(7) 0.0027(7) 0.0017(7)
C2 0.0109(9) 0.0182(9) 0.0138(8) 0.0019(7) 0.0011(7) 0.0011(7)
C3 0.0125(9) 0.0148(9) 0.0154(8) 0.0002(7) 0.0046(7) 0.0010(7)
C4 0.0066(8) 0.023(1) 0.0157(9) 0.0022(7) 0.0038(7) 0.0046(8)
C5 0.0122(9) 0.022(1) 0.0181(9) 0.0003(8) 0.0029(7) 0.0018(8)
C6 0.0152(9) 0.022(1) 0.025(1) -0.0013(8) 0.0049(8) 0.0050(8)
C7 0.0139(9) 0.027(1) 0.020(1) 0.0037(8) 0.0059(7) 0.0071(8)
C8 0.0119(9) 0.030(1) 0.0137(9) 0.0026(8) 0.0019(7) 0.0000(8)
C9 0.0088(8) 0.021(1) 0.0178(9) 0.0009(7) 0.0036(7) 0.0007(8)
C10 0.029(1) 0.024(1) 0.023(1) -0.0075(9) -0.0004(9) -0.0008(9)
C11 0.025(1) 0.037(1) 0.023(1) 0.001(1) 0.0037(9) 0.014(1)
C12 0.0154(9) 0.023(1) 0.022(1) 0.0004(8) 0.0023(8) -0.0014(8)
C13 0.0089(8) 0.0184(9) 0.0139(8) 0.0027(7) 0.0034(7) 0.0035(7)
C14 0.0104(8) 0.0183(9) 0.0172(9) 0.0011(7) 0.0030(7) -0.0004(8)
C15 0.0179(9) 0.0165(9) 0.0210(9) 0.0020(7) 0.0053(8) 0.0029(8)
C16 0.0135(9) 0.023(1) 0.0161(9) 0.0042(8) 0.0022(7) 0.0032(8)
C17 0.0115(9) 0.021(1) 0.0158(9) -0.0000(7) 0.0021(7) -0.0022(8)
C18 0.0084(9) 0.0171(9) 0.0188(9) 0.0008(7) 0.0054(7) 0.0013(8)
C19 0.019(1) 0.021(1) 0.023(1) -0.0006(8) 0.0004(8) -0.0031(8)
C20 0.026(1) 0.029(1) 0.023(1) 0.0034(9) -0.0009(9) 0.0066(9)
C21 0.018(1) 0.017(1) 0.025(1) -0.0006(8) 0.0039(8) 0.0006(8)

loop_
_atom_type_symbol
_atom_type_description
_atom_type_scat_dispersion_real
_atom_type_scat_dispersion_imag
_atom_type_scat_source
C C 0.006 0.003
;
International Tables for Crystallography
(1992, Vol. C, Tables 4.2.6.8 and 6.1.1.4)
;
H H 0.000 0.000
;
International Tables for Crystallography
(1992, Vol. C, Table 6.1.1.4)
;
N N 0.011 0.006
;
International Tables for Crystallography
(1992, Vol. C, Tables 4.2.6.8 and 6.1.1.4)
;
O O 0.017 0.010
;
International Tables for Crystallography
(1992, Vol. C, Tables 4.2.6.8 and 6.1.1.4)
;
Cu Cu 0.284 1.430
;
International Tables for Crystallography
(1992, Vol. C, Tables 4.2.6.8 and 6.1.1.4)
;

loop_
_geom_angle_atom_site_label_1
_geom_angle_site_symmetry_1
_geom_angle_atom_site_label_2
_geom_angle_site_symmetry_2
_geom_angle_atom_site_label_3
_geom_angle_site_symmetry_3
_geom_angle
_geom_angle_publ_flag
N1 . Cu1 . N2 . 97.29(6) yes
Cu1 . N1 . C2 . 122.28(13) yes
Cu1 . N1 . C4 . 123.35(12) yes
C2 . N1 . C4 . 114.36(16) yes
Cu1 . N2 . C3 . 121.97(13) yes
Cu1 . N2 . C13 . 123.77(12) yes
C3 . N2 . C13 . 114.25(15) yes
O1 . N3 . O2 . 119.16(15) yes
O1 . N3 . C1 . 119.31(16) yes
O2 . N3 . C1 . 121.52(16) yes
N3 . C1 . C2 . 116.92(17) yes
N3 . C1 . C3 . 114.94(16) yes
C2 . C1 . C3 . 128.07(17) yes
N1 . C2 . C1 . 124.94(18) yes
N1 . C2 . H1 . 116.94(11) no
C1 . C2 . H1 . 118.02(11) no
N2 . C3 . C1 . 125.37(17) yes
N2 . C3 . H2 . 114.50(11) no
C1 . C3 . H2 . 120.0(1) no
N1 . C4 . C5 . 118.66(17) yes
N1 . C4 . C9 . 119.88(17) yes
C5 . C4 . C9 . 121.46(18) yes
C4 . C5 . C6 . 118.39(18) yes
C4 . C5 . C10 . 120.27(18) yes
C6 . C5 . C10 . 121.34(19) yes
C5 . C6 . C7 . 122.1(2) yes
C5 . C6 . H3 . 119.74(12) no
C7 . C6 . H3 . 118.00(12) no
C6 . C7 . C8 . 118.03(19) yes
C6 . C7 . C11 . 120.7(2) yes
C8 . C7 . C11 . 121.2(2) yes
C7 . C8 . C9 . 122.34(19) yes
C7 . C8 . H4 . 121.68(12) no
C9 . C8 . H4 . 115.47(12) no
C4 . C9 . C8 . 117.50(18) yes
C4 . C9 . C12 . 121.43(18) yes
C8 . C9 . C12 . 120.98(18) yes
C5 . C10 . H5 . 112.75(11) no
C5 . C10 . H6 . 110.83(12) no
H5 . C10 . H6 . 103.070 no
C5 . C10 . H7 . 109.48(12) no
H5 . C10 . H7 . 107.600 no
H6 . C10 . H7 . 112.984 no
C7 . C11 . H8 . 112.89(12) no
C7 . C11 . H9 . 114.16(12) no
H8 . C11 . H9 . 104.825 no
C7 . C11 . H10 . 111.18(13) no
H8 . C11 . H10 . 102.301 no
H9 . C11 . H10 . 110.697 no
C9 . C12 . H11 . 114.6(1) no
C9 . C12 . H12 . 112.83(11) no
H11 . C12 . H12 . 105.016 no
C9 . C12 . H13 . 115.80(11) no
H11 . C12 . H13 . 104.760 no
H12 . C12 . H13 . 102.511 no
N2 . C13 . C14 . 119.94(17) yes
N2 . C13 . C18 . 118.34(17) yes
C14 . C13 . C18 . 121.72(17) yes
C13 . C14 . C15 . 117.75(18) yes
C13 . C14 . C19 . 121.45(18) yes
C15 . C14 . C19 . 120.77(18) yes
C14 . C15 . C16 . 122.36(19) yes
C14 . C15 . H14 . 119.52(12) no
C16 . C15 . H14 . 117.90(12) no
C15 . C16 . C17 . 117.98(18) yes
C15 . C16 . C20 . 121.42(19) yes
C17 . C16 . C20 . 120.59(19) yes
C16 . C17 . C18 . 121.93(19) yes
C16 . C17 . H15 . 117.67(12) no
C18 . C17 . H15 . 120.38(12) no
C13 . C18 . C17 . 118.20(18) yes
C13 . C18 . C21 . 121.29(17) yes
C17 . C18 . C21 . 120.49(18) yes
C14 . C19 . H16 . 113.99(11) no
C14 . C19 . H17 . 110.50(11) no
H16 . C19 . H17 . 109.370 no
C14 . C19 . H18 . 112.23(11) no
H16 . C19 . H18 . 104.349 no
H17 . C19 . H18 . 105.933 no
C16 . C20 . H19 . 110.76(11) no
C16 . C20 . H20 . 113.52(12) no
H19 . C20 . H20 . 101.823 no
C16 . C20 . H21 . 111.72(12) no
H19 . C20 . H21 . 108.257 no
H20 . C20 . H21 . 110.241 no
C18 . C21 . H22 . 114.1(1) no
C18 . C21 . H23 . 109.98(11) no
H22 . C21 . H23 . 106.472 no
C18 . C21 . H24 . 116.14(11) no
H22 . C21 . H24 . 102.907 no
H23 . C21 . H24 . 106.488 no

loop_
_geom_bond_atom_site_label_1
_geom_bond_site_symmetry_1
_geom_bond_atom_site_label_2
_geom_bond_site_symmetry_2
_geom_bond_distance
_geom_bond_publ_flag
Cu1 . N1 . 1.9916(16) yes
Cu1 . N2 . 1.9911(16) yes
O1 . N3 . 1.290(2) yes
O2 . N3 . 1.237(2) yes
N1 . C2 . 1.295(2) yes
N1 . C4 . 1.438(2) yes
N2 . C3 . 1.291(2) yes
N2 . C13 . 1.445(2) yes
N3 . C1 . 1.393(2) yes
C1 . C2 . 1.430(3) yes
C1 . C3 . 1.435(3) yes
C2 . H1 . 0.945 no
C3 . H2 . 0.879 no
C4 . C5 . 1.399(3) yes
C4 . C9 . 1.403(3) yes
C5 . C6 . 1.390(3) yes
C5 . C10 . 1.509(3) yes
C6 . C7 . 1.387(3) yes
C6 . H3 . 0.966 no
C7 . C8 . 1.392(3) yes
C7 . C11 . 1.513(3) yes
C8 . C9 . 1.400(3) yes
C8 . H4 . 0.780 no
C9 . C12 . 1.510(3) yes
C10 . H5 . 0.917 no
C10 . H6 . 0.962 no
C10 . H7 . 0.831 no
C11 . H8 . 0.973 no
C11 . H9 . 0.967 no
C11 . H10 . 0.946 no
C12 . H11 . 0.949 no
C12 . H12 . 0.886 no
C12 . H13 . 0.982 no
C13 . C14 . 1.402(3) yes
C13 . C18 . 1.392(3) yes
C14 . C15 . 1.394(3) yes
C14 . C19 . 1.506(3) yes
C15 . C16 . 1.385(3) yes
C15 . H14 . 0.933 no
C16 . C17 . 1.396(3) yes
C16 . C20 . 1.506(3) yes
C17 . C18 . 1.392(3) yes
C17 . H15 . 0.843 no
C18 . C21 . 1.504(3) yes
C19 . H16 . 0.947 no
C19 . H17 . 0.895 no
C19 . H18 . 0.976 no
C20 . H19 . 0.868 no
C20 . H20 . 0.877 no
C20 . H21 . 0.892 no
C21 . H22 . 0.968 no
C21 . H23 . 0.962 no
C21 . H24 . 0.922 no

loop_
_geom_contact_atom_site_label_1
_geom_contact_site_symmetry_1
_geom_contact_atom_site_label_2
_geom_contact_site_symmetry_2
_geom_contact_distance
_geom_contact_publ_flag
Cu1 . O1 1_455 1.9860(14) yes
Cu1 . O2 1_455 2.8195(15) yes
Cu1 . N1 . 1.9916(16) yes
Cu1 . N2 . 1.9911(16) yes
Cu1 . N3 1_455 2.7849(17) yes
Cu1 . C1 . 3.2186(19) yes
Cu1 . C2 . 2.8978(19) yes
Cu1 . C3 . 2.8905(18) yes
Cu1 . C4 . 3.0300(19) yes
Cu1 . C10 . 3.418(2) yes
Cu1 . C13 . 3.0411(18) yes
Cu1 . C21 . 3.453(2) yes
Cu1 . H4 2_556 3.255(2) no
Cu1 . H5 . 3.417(2) no
Cu1 . H6 . 2.799(2) no
Cu1 . H24 . 2.813(2) no
O1 . O2 . 2.179(2) yes
O1 . N1 1_655 3.541(2) yes
O1 . N3 . 1.290(2) yes
O1 . C1 . 2.316(2) yes
O1 . C2 . 2.678(2) yes
O1 . C3 . 3.575(2) yes
O1 . C8 2_656 3.481(3) yes
O1 . H1 . 2.323(2) no
O1 . H4 2_656 2.755(3) no
O1 . H6 1_655 2.956(3) no
O1 . H12 2_656 2.787(3) no
O1 . H21 2_555 3.346(3) no
O1 . H24 1_655 3.333(2) no
O2 . N2 1_655 3.357(2) yes
O2 . N3 . 1.237(2) yes
O2 . C1 . 2.296(2) yes
O2 . C2 . 3.556(2) yes
O2 . C3 . 2.659(2) yes
O2 . C13 1_655 3.095(2) yes
O2 . C17 2_555 3.582(3) yes
O2 . C18 1_655 3.080(2) yes
O2 . C19 4_555 3.414(3) yes
O2 . C21 1_655 3.395(3) yes
O2 . H2 . 2.353(2) no
O2 . H15 2_555 2.745(3) no
O2 . H17 4_555 2.602(3) no
O2 . H21 2_555 3.539(3) no
O2 . H23 2_555 3.563(3) no
O2 . H24 1_655 2.975(3) no
N1 . N2 . 2.989(2) yes
N1 . C1 . 2.417(2) yes
N1 . C2 . 1.295(2) yes
N1 . C3 . 3.058(2) yes
N1 . C4 . 1.438(2) yes
N1 . C5 . 2.439(3) yes
N1 . C9 . 2.458(3) yes
N1 . C10 . 2.850(3) yes
N1 . C12 . 2.912(3) yes
N1 . H1 . 1.918(2) no
N1 . H5 . 2.749(3) no
N1 . H6 . 2.822(3) no
N1 . H11 . 2.995(3) no
N1 . H13 . 2.877(3) no
N2 . C1 . 2.423(2) yes
N2 . C2 . 3.065(2) yes
N2 . C3 . 1.291(2) yes
N2 . C13 . 1.445(2) yes
N2 . C14 . 2.464(3) yes
N2 . C18 . 2.436(2) yes
N2 . C19 . 2.910(3) yes
N2 . C21 . 2.859(3) yes
N2 . H2 . 1.839(2) no
N2 . H16 . 2.951(3) no
N2 . H18 . 2.819(3) no
N2 . H22 . 2.956(3) no
N2 . H24 . 2.772(3) no
N3 . C1 . 1.393(2) yes
N3 . C2 . 2.406(3) yes
N3 . C3 . 2.384(3) yes
N3 . H1 . 2.539(3) no
N3 . H2 . 2.515(3) no
N3 . H4 2_656 3.256(3) no
N3 . H15 2_555 3.132(3) no
N3 . H17 4_555 3.517(3) no
N3 . H21 2_555 3.213(3) no
N3 . H24 1_655 3.374(3) no
C1 . C2 . 1.430(3) yes
C1 . C3 . 1.435(3) yes
C1 . H1 . 2.051(3) no
C1 . H2 . 2.023(3) no
C1 . H15 2_555 3.319(3) no
C1 . H21 2_555 3.496(3) no
C2 . C3 . 2.576(3) yes
C2 . C4 . 2.298(3) yes
C2 . C5 . 3.301(3) yes
C2 . C9 . 2.999(3) yes
C2 . C12 . 3.154(3) yes
C2 . H1 . 0.945 no
C2 . H2 . 3.340(3) no
C2 . H5 . 3.296(3) no
C2 . H7 4_545 3.218(3) no
C2 . H11 . 2.831(3) no
C2 . H12 2_656 3.520(3) no
C2 . H13 . 3.279(3) no
C3 . C13 . 2.299(3) yes
C3 . C14 . 2.993(3) yes
C3 . C17 2_555 3.420(3) yes
C3 . C18 . 3.305(3) yes
C3 . C19 . 3.106(3) yes
C3 . H1 . 3.384(3) no
C3 . H2 . 0.879 no
C3 . H15 2_555 2.952(3) no
C3 . H16 . 2.737(3) no
C3 . H18 . 3.176(3) no
C3 . H22 . 3.443(3) no
C4 . C5 . 1.399(3) yes
C4 . C6 . 2.395(3) yes
C4 . C7 . 2.793(3) yes
C4 . C8 . 2.396(3) yes
C4 . C9 . 1.403(3) yes
C4 . C10 . 2.522(3) yes
C4 . C12 . 2.541(3) yes
C4 . H1 . 2.363(2) no
C4 . H3 . 3.271(3) no
C4 . H3 4_545 3.311(3) no
C4 . H4 . 3.075(3) no
C4 . H5 . 2.760(3) no
C4 . H6 . 2.775(3) no
C4 . H7 . 3.188(3) no
C4 . H7 4_545 3.529(3) no
C4 . H11 . 2.909(3) no
C4 . H12 . 3.271(3) no
C4 . H12 2_556 3.367(3) no
C4 . H13 . 2.830(3) no
C4 . H13 2_556 3.290(3) no
C5 . C6 . 1.390(3) yes
C5 . C7 . 2.430(3) yes
C5 . C8 . 2.781(3) yes
C5 . C9 . 2.444(3) yes
C5 . C10 . 1.509(3) yes
C5 . H1 . 3.304(3) no
C5 . H3 . 2.049(3) no
C5 . H3 4_545 3.343(3) no
C5 . H4 . 3.557(3) no
C5 . H5 . 2.047(3) no
C5 . H6 . 2.058(3) no
C5 . H7 . 1.951(3) no
C5 . H7 4_545 3.361(3) no
C5 . H12 2_556 3.525(3) no
C5 . H13 2_556 3.444(3) no
C6 . C7 . 1.387(3) yes
C6 . C8 . 2.382(3) yes
C6 . C9 . 2.793(3) yes
C6 . C10 . 2.528(3) yes
C6 . C11 . 2.521(3) yes
C6 . H3 . 0.966 no
C6 . H3 4_545 3.2449(4) no
C6 . H4 . 3.094(3) no
C6 . H5 . 3.155(3) no
C6 . H6 . 3.151(3) no
C6 . H7 . 2.543(3) no
C6 . H8 . 2.931(3) no
C6 . H9 . 2.728(3) no
C6 . H10 . 3.289(3) no
C6 . H13 2_556 3.322(3) no
C7 . C8 . 1.392(3) yes
C7 . C9 . 2.445(3) yes
C7 . C11 . 1.513(3) yes
C7 . H3 . 2.029(3) no
C7 . H3 4_545 3.146(3) no
C7 . H4 . 1.920(3) no
C7 . H8 . 2.093(3) no
C7 . H8 4_445 3.228(3) no
C7 . H9 . 2.103(3) no
C7 . H9 4_545 3.077(3) no
C7 . H10 . 2.054(3) no
C7 . H13 2_556 3.071(3) no
C8 . C9 . 1.400(3) yes
C8 . C11 . 2.531(3) yes
C8 . C12 . 2.532(3) yes
C8 . H3 . 3.246(3) no
C8 . H3 4_545 3.176(3) no
C8 . H4 . 0.780 no
C8 . H8 . 3.069(3) no
C8 . H9 . 3.276(3) no
C8 . H9 4_545 3.007(3) no
C8 . H10 . 2.607(3) no
C8 . H11 . 3.142(3) no
C8 . H11 2_656 3.354(3) no
C8 . H12 . 2.606(3) no
C8 . H13 . 3.241(3) no
C8 . H13 2_556 2.832(3) no
C9 . C12 . 1.510(3) yes
C9 . C12 2_556 3.524(3) yes
C9 . H1 . 2.824(3) no
C9 . H3 4_545 3.285(3) no
C9 . H4 . 1.873(3) no
C9 . H11 . 2.092(3) no
C9 . H11 2_656 3.085(3) no
C9 . H12 . 2.025(3) no
C9 . H12 2_556 3.522(3) no
C9 . H13 . 2.129(3) no
C9 . H13 2_556 2.961(3) no
C10 . H1 4_445 3.518(3) no
C10 . H3 . 2.694(3) no
C10 . H5 . 0.917 no
C10 . H5 4_445 3.2170(15) no
C10 . H6 . 0.962 no
C10 . H6 4_545 3.376(2) no
C10 . H7 . 0.831 no
C10 . H7 4_545 3.4329(3) no
C10 . H19 3_445 3.151(3) no
C10 . H20 3_445 3.475(3) no
C10 . H21 3_445 3.556(3) no
C11 . H3 . 2.656(3) no
C11 . H4 . 2.662(3) no
C11 . H8 . 0.973 no
C11 . H8 4_445 2.9980(13) no
C11 . H9 . 0.967 no
C11 . H9 4_545 2.9672(13) no
C11 . H10 . 0.946 no
C11 . H11 3_546 3.542(3) no
C11 . H13 3_546 3.436(3) no
C11 . H16 3_546 3.467(3) no
C11 . H18 2_556 3.221(3) no
C11 . H18 3_546 3.329(3) no
C12 . C12 2_656 3.563(4) yes
C12 . H1 . 3.076(3) no
C12 . H1 2_656 3.338(3) no
C12 . H3 3_556 3.359(3) no
C12 . H4 . 2.588(3) no
C12 . H8 3_556 3.414(3) no
C12 . H11 . 0.949 no
C12 . H11 2_656 2.869(4) no
C12 . H12 . 0.886 no
C12 . H13 . 0.982 no
C13 . C14 . 1.402(3) yes
C13 . C15 . 2.393(3) yes
C13 . C16 . 2.789(3) yes
C13 . C17 . 2.389(3) yes
C13 . C18 . 1.392(3) yes
C13 . C19 . 2.537(3) yes
C13 . C21 . 2.525(3) yes
C13 . H2 . 2.311(3) no
C13 . H14 . 3.239(3) no
C13 . H15 . 3.154(3) no
C13 . H16 . 2.868(3) no
C13 . H17 . 3.258(3) no
C13 . H18 . 2.777(3) no
C13 . H22 . 2.879(3) no
C13 . H22 2_555 3.221(3) no
C13 . H23 . 3.301(3) no
C13 . H24 . 2.793(3) no
C14 . C15 . 1.394(3) yes
C14 . C16 . 2.435(3) yes
C14 . C17 . 2.787(3) yes
C14 . C18 . 2.440(3) yes
C14 . C19 . 1.506(3) yes
C14 . C19 4_455 3.591(3) yes
C14 . H2 . 2.721(3) no
C14 . H14 . 2.024(3) no
C14 . H14 4_555 3.561(3) no
C14 . H16 . 2.080(3) no
C14 . H16 4_455 2.997(3) no
C14 . H17 . 2.004(3) no
C14 . H17 4_455 3.367(3) no
C14 . H18 . 2.082(3) no
C14 . H22 2_555 3.249(3) no
C15 . C16 . 1.385(3) yes
C15 . C17 . 2.384(3) yes
C15 . C18 . 2.783(3) yes
C15 . C19 . 2.522(3) yes
C15 . C19 4_455 3.551(3) yes
C15 . C20 . 2.523(3) yes
C15 . H14 . 0.933 no
C15 . H15 . 3.133(3) no
C15 . H16 . 3.141(3) no
C15 . H16 4_455 3.133(3) no
C15 . H17 . 2.562(3) no
C15 . H17 4_455 3.372(3) no
C15 . H18 . 3.197(3) no
C15 . H19 . 2.862(3) no
C15 . H20 . 2.664(3) no
C15 . H20 4_555 3.227(3) no
C15 . H21 . 3.233(3) no
C15 . H22 2_555 3.093(3) no
C15 . H23 3_455 3.328(3) no
C16 . C17 . 1.396(3) yes
C16 . C18 . 2.438(3) yes
C16 . C20 . 1.506(3) yes
C16 . H14 . 2.000(3) no
C16 . H14 4_455 3.363(3) no
C16 . H15 . 1.937(3) no
C16 . H19 . 1.988(3) no
C16 . H20 . 2.023(3) no
C16 . H20 4_555 3.470(3) no
C16 . H21 . 2.015(3) no
C16 . H22 2_555 2.969(3) no
C16 . H23 2_455 3.313(3) no
C17 . C18 . 1.392(3) yes
C17 . C20 . 2.522(3) yes
C17 . C21 . 2.515(3) yes
C17 . H2 2_555 3.140(3) no
C17 . H14 . 3.219(3) no
C17 . H15 . 0.843 no
C17 . H15 2_455 3.475(4) no
C17 . H19 . 2.956(3) no
C17 . H20 . 3.214(3) no
C17 . H21 . 2.605(3) no
C17 . H22 . 3.119(3) no
C17 . H22 2_555 2.988(3) no
C17 . H23 . 2.562(3) no
C17 . H23 2_455 2.986(3) no
C17 . H24 . 3.204(3) no
C17 . H24 2_455 3.533(3) no
C18 . C21 . 1.504(3) yes
C18 . H2 . 3.323(3) no
C18 . H2 2_555 3.598(3) no
C18 . H15 . 1.958(3) no
C18 . H15 2_455 3.432(3) no
C18 . H22 . 2.094(3) no
C18 . H22 2_555 3.122(3) no
C18 . H23 . 2.043(3) no
C18 . H24 . 2.082(3) no
C19 . H2 . 2.853(3) no
C19 . H8 3_556 3.578(3) no
C19 . H10 2_556 3.523(3) no
C19 . H10 3_556 3.203(3) no
C19 . H14 . 2.668(3) no
C19 . H14 4_555 3.491(3) no
C19 . H16 . 0.947 no
C19 . H16 4_455 2.8562(12) no
C19 . H17 . 0.895 no
C19 . H17 4_555 3.5301(2) no
C19 . H18 . 0.976 no
C19 . H18 4_555 3.444(1) no
C20 . H5 3_455 3.161(3) no
C20 . H6 3_455 3.574(3) no
C20 . H7 3_455 3.478(3) no
C20 . H14 . 2.651(3) no
C20 . H14 4_455 3.372(3) no
C20 . H15 . 2.614(3) no
C20 . H19 . 0.868 no
C20 . H19 4_455 3.459(2) no
C20 . H20 . 0.877 no
C20 . H20 4_555 3.4880(12) no
C20 . H21 . 0.892 no
C20 . H22 3_455 3.495(3) no
C20 . H23 2_455 3.496(3) no
C20 . H24 2_455 3.385(3) no
C21 . H2 2_555 3.399(3) no
C21 . H14 3_445 3.059(3) no
C21 . H15 . 2.644(3) no
C21 . H15 2_455 3.146(3) no
C21 . H20 3_445 3.175(3) no
C21 . H21 2_455 3.268(3) no
C21 . H22 . 0.968 no
C21 . H23 . 0.962 no
C21 . H24 . 0.922 no
H1 . H3 4_545 3.090(3) no
H1 . H4 2_656 3.553(3) no
H1 . H5 . 3.508(3) no
H1 . H7 4_545 2.693(3) no
H1 . H11 . 2.642(3) no
H1 . H11 2_656 3.171(3) no
H1 . H12 2_656 2.685(3) no
H1 . H13 . 3.470(3) no
H2 . H14 4_555 3.453(3) no
H2 . H15 2_555 2.615(3) no
H2 . H16 . 2.367(3) no
H2 . H17 4_555 3.007(3) no
H2 . H18 . 3.185(3) no
H2 . H22 2_555 3.357(3) no
H2 . H23 2_555 2.868(3) no
H3 . H4 4_445 3.475(3) no
H3 . H5 . 3.375(3) no
H3 . H6 . 3.338(3) no
H3 . H7 . 2.401(3) no
H3 . H8 . 2.978(3) no
H3 . H9 . 2.550(3) no
H3 . H10 . 3.540(3) no
H3 . H11 3_546 2.953(3) no
H3 . H12 3_546 3.061(3) no
H3 . H13 3_546 3.297(3) no
H4 . H8 . 3.153(3) no
H4 . H9 . 3.484(3) no
H4 . H9 4_545 2.760(3) no
H4 . H10 . 2.465(3) no
H4 . H11 . 3.165(3) no
H4 . H11 2_656 3.156(3) no
H4 . H12 . 2.404(3) no
H4 . H13 . 3.362(3) no
H4 . H13 2_556 3.187(3) no
H5 . H6 . 1.472 no
H5 . H6 4_545 2.804(3) no
H5 . H7 . 1.411 no
H5 . H7 4_545 2.8485(4) no
H5 . H19 2_555 3.127(3) no
H5 . H19 3_445 2.899(3) no
H5 . H20 3_445 2.905(3) no
H5 . H21 3_445 3.033(3) no
H6 . H7 . 1.497 no
H6 . H7 4_445 3.3119(11) no
H6 . H19 3_445 3.011(3) no
H6 . H20 3_445 3.343(3) no
H6 . H21 2_455 3.527(3) no
H6 . H24 . 3.426(3) no
H7 . H19 3_445 2.948(3) no
H7 . H20 3_445 3.541(3) no
H7 . H21 3_445 3.327(3) no
H8 . H9 . 1.538 no
H8 . H9 4_545 2.514(3) no
H8 . H10 . 1.495 no
H8 . H10 4_545 3.0664(5) no
H8 . H11 3_546 3.144(3) no
H8 . H13 3_546 2.729(3) no
H8 . H16 3_546 3.330(3) no
H8 . H18 3_546 2.870(3) no
H9 . H10 . 1.574 no
H9 . H10 4_445 2.9031(4) no
H9 . H11 3_546 3.149(3) no
H9 . H13 3_546 3.457(3) no
H9 . H18 2_556 3.020(3) no
H10 . H16 3_546 2.803(3) no
H10 . H17 3_546 3.353(3) no
H10 . H18 2_556 2.590(3) no
H10 . H18 3_546 2.798(3) no
H11 . H11 2_656 2.359(4) no
H11 . H12 . 1.457 no
H11 . H12 2_656 2.919(4) no
H11 . H13 . 1.530 no
H12 . H13 . 1.458 no
H13 . H13 2_556 3.590(4) no
H14 . H16 . 3.306(3) no
H14 . H16 4_455 3.022(3) no
H14 . H17 . 2.383(3) no
H14 . H17 4_455 3.536(3) no
H14 . H18 . 3.384(3) no
H14 . H19 . 2.922(3) no
H14 . H20 . 2.501(3) no
H14 . H20 4_555 3.058(3) no
H14 . H21 . 3.460(3) no
H14 . H21 4_555 3.351(3) no
H14 . H22 3_455 2.956(3) no
H14 . H23 3_455 2.400(3) no
H14 . H24 3_455 3.209(3) no
H15 . H15 2_455 3.217(4) no
H15 . H19 . 3.033(3) no
H15 . H20 . 3.380(3) no
H15 . H21 . 2.416(3) no
H15 . H22 . 3.257(3) no
H15 . H22 2_555 3.422(3) no
H15 . H23 . 2.374(3) no
H15 . H23 2_455 2.722(3) no
H15 . H24 . 3.365(3) no
H15 . H24 2_455 2.998(3) no
H16 . H17 . 1.503 no
H16 . H17 4_555 2.62312(8) no
H16 . H18 . 1.519 no
H16 . H18 4_555 2.6049(16) no
H17 . H18 . 1.495 no
H17 . H18 4_555 3.52530(11) no
H17 . H23 3_455 3.580(3) no
H19 . H20 . 1.355 no
H19 . H20 4_555 2.9053(13) no
H19 . H21 . 1.427 no
H19 . H21 4_555 3.195(3) no
H19 . H22 2_555 3.449(3) no
H19 . H24 3_455 3.508(3) no
H20 . H21 . 1.451 no
H20 . H22 3_455 2.661(3) no
H20 . H23 3_455 3.261(3) no
H20 . H24 3_455 2.908(3) no
H21 . H23 2_455 3.030(3) no
H21 . H24 2_455 2.622(3) no
H22 . H23 . 1.546 no
H22 . H24 . 1.478 no
H23 . H24 . 1.510 no

loop_
_geom_torsion_atom_site_label_1
_geom_torsion_site_symmetry_1
_geom_torsion_atom_site_label_2
_geom_torsion_site_symmetry_2
_geom_torsion_atom_site_label_3
_geom_torsion_site_symmetry_3
_geom_torsion_atom_site_label_4
_geom_torsion_site_symmetry_4
_geom_torsion
_geom_torsion_publ_flag
N2 . Cu1 . N1 . C2 . 1.3(3) yes
N2 . Cu1 . N1 . C4 . -177.8(3) yes
N1 . Cu1 . N2 . C3 . -2.6(3) yes
N1 . Cu1 . N2 . C13 . 176.4(3) yes
Cu1 . N1 . C2 . C1 . 0.9(3) yes
C4 . N1 . C2 . C1 . -179.9(2) yes
Cu1 . N1 . C4 . C5 . 68.6(2) yes
Cu1 . N1 . C4 . C9 . -111.4(2) yes
C2 . N1 . C4 . C5 . -110.5(3) yes
C2 . N1 . C4 . C9 . 69.5(3) yes
Cu1 . N2 . C3 . C1 . 1.9(3) yes
C13 . N2 . C3 . C1 . -177.2(2) yes
Cu1 . N2 . C13 . C14 . 112.6(2) yes
Cu1 . N2 . C13 . C18 . -67.0(2) yes
C3 . N2 . C13 . C14 . -68.3(3) yes
C3 . N2 . C13 . C18 . 112.1(3) yes
O1 . N3 . C1 . C2 . 3.9(3) yes
O1 . N3 . C1 . C3 . -173.3(2) yes
O2 . N3 . C1 . C2 . -177.0(2) yes
O2 . N3 . C1 . C3 . 5.8(3) yes
N3 . C1 . C2 . N1 . -179.4(2) yes
C3 . C1 . C2 . N1 . -2.7(4) yes
N3 . C1 . C3 . N2 . 177.8(2) yes
C2 . C1 . C3 . N2 . 1.0(5) yes
N1 . C4 . C5 . C6 . 176.2(2) yes
N1 . C4 . C5 . C10 . -3.8(4) yes
C9 . C4 . C5 . C6 . -3.8(4) yes
C9 . C4 . C5 . C10 . 176.2(2) yes
N1 . C4 . C9 . C8 . -175.9(2) yes
N1 . C4 . C9 . C12 . 7.6(4) yes
C5 . C4 . C9 . C8 . 4.0(4) yes
C5 . C4 . C9 . C12 . -172.5(2) yes
C4 . C5 . C6 . C7 . 0.1(4) yes
C10 . C5 . C6 . C7 . -179.9(3) yes
C5 . C6 . C7 . C8 . 3.2(4) yes
C5 . C6 . C7 . C11 . -176.2(3) yes
C6 . C7 . C8 . C9 . -2.9(4) yes
C11 . C7 . C8 . C9 . 176.5(3) yes
C7 . C8 . C9 . C4 . -0.6(4) yes
C7 . C8 . C9 . C12 . 175.9(3) yes
N2 . C13 . C14 . C15 . 178.1(2) yes
N2 . C13 . C14 . C19 . -4.1(4) yes
C18 . C13 . C14 . C15 . -2.4(4) yes
C18 . C13 . C14 . C19 . 175.4(2) yes
N2 . C13 . C18 . C17 . -179.3(2) yes
N2 . C13 . C18 . C21 . -1.1(4) yes
C14 . C13 . C18 . C17 . 1.2(4) yes
C14 . C13 . C18 . C21 . 179.3(2) yes
C13 . C14 . C15 . C16 . 1.3(4) yes
C19 . C14 . C15 . C16 . -176.5(3) yes
C14 . C15 . C16 . C17 . 1.0(4) yes
C14 . C15 . C16 . C20 . -177.7(3) yes
C15 . C16 . C17 . C18 . -2.3(4) yes
C20 . C16 . C17 . C18 . 176.4(3) yes
C16 . C17 . C18 . C13 . 1.2(4) yes
C16 . C17 . C18 . C21 . -177.0(2) yes
